data_4069281
loop_
_publ_author_name
'Johnson, Andrew L.'
'Hollingsworth, Nathan'
'Kingsley, Andrew'
'Kociok-K\"ohn, Gabriele'
'Molloy, Kieran C.'

_publ_section_title
;
 Organocadmium Hydrazide and Hydrazine Complexes
;
_journal_issue 8
_journal_name_full Organometallics
_journal_page_first 2650
_journal_paper_doi 10.1021/om900121z
_journal_volume 28
_journal_year 2009
_chemical_formula_moiety 'C14 H38 Cd3 N4 O2'
_chemical_formula_sum 'C14 H38 Cd3 N4 O2'
_chemical_formula_weight 631.68
_chemical_name_systematic
;
 ?
;
_space_group_IT_number 60
_symmetry_cell_setting orthorhombic
_symmetry_space_group_name_Hall '-P 2n 2c'
_symmetry_space_group_name_H-M 'P c a n'
_atom_sites_solution_hydrogens geom
_atom_sites_solution_primary direct
_atom_sites_solution_secondary difmap
_audit_creation_method SHELXL-97
_cell_angle_alpha 90.00
_cell_angle_beta 90.00
_cell_angle_gamma 90.00
_cell_formula_units_Z 4
_cell_length_a 7.1301(2)
_cell_length_b 13.3607(3)
_cell_length_c 24.3162(8)
_cell_measurement_reflns_used 31495
_cell_measurement_temperature 150(2)
_cell_measurement_theta_max 30.034
_cell_measurement_theta_min 2.910
_cell_volume 2316.44(11)
_computing_cell_refinement 'HKL Scalepack (Otwinski & Minor, 1997)'
_computing_data_collection 'Collect (Nonius BV, 1997-2000)'
_computing_data_reduction
;
 DENZO-SCALEPACK Z. Otwinowski and W. Minor, " 
 Processing of X-ray Diffraction Data Collected in Oscillation Mode ", 
 Methods in Enzymology, Volume 276: Macromolecular Crystallography, 
 part A, p.307-326, 1997,C.W. Carter, Jr. & R. M. Sweet, Eds., Academic Press.
;
_computing_molecular_graphics 'ORTEP3 for Windows - Farrugia, L. J. J. Appl. Crystallogr. 1997, 30, 565'
_computing_publication_material
;
 'WinGX publication routines, Farrugia, 
 L. J., J. Appl. Crystallogr., 1999, 32, 837-838
;
_computing_structure_refinement
;
 SHELXL97 -Program for Crystal Structure Analysis (Release 97-2). 
 Sheldrick, G.M., Instit\"ut f\"ur Anorganische Chemie der Universit\"at, 
 Tammanstrasse 4, D-3400 G\"ottingen, Germany, 1998 
;
_computing_structure_solution
; 
 SIR97- Altomare A., Burla M.C., Camalli M., Cascarano G.L., Giacovazzo C. , 
 Guagliardi A., Moliterni A.G.G., Polidori G.,Spagna R. 
 (1999) J. Appl. Cryst. 32, 115-119
;
_diffrn_ambient_temperature 150(2)
_diffrn_measured_fraction_theta_full 0.975
_diffrn_measured_fraction_theta_max 0.975
_diffrn_measurement_device_type 'Nonius Kappa CCD'
_diffrn_measurement_method '321 2.0 degree images with \f and \w scans'
_diffrn_radiation_monochromator graphite
_diffrn_radiation_source 'fine-focus sealed tube'
_diffrn_radiation_type MoK\a
_diffrn_radiation_wavelength 0.71073
_diffrn_reflns_av_R_equivalents 0.0598
_diffrn_reflns_av_sigmaI/netI 0.0326
_diffrn_reflns_limit_h_max 9
_diffrn_reflns_limit_h_min -9
_diffrn_reflns_limit_k_max 18
_diffrn_reflns_limit_k_min -18
_diffrn_reflns_limit_l_max 34
_diffrn_reflns_limit_l_min -34
_diffrn_reflns_number 25986
_diffrn_reflns_theta_full 30.01
_diffrn_reflns_theta_max 30.01
_diffrn_reflns_theta_min 3.35
_diffrn_standards_decay_% 0
_diffrn_standards_number 0
_exptl_absorpt_coefficient_mu 2.740
_exptl_absorpt_correction_T_max 0.8752
_exptl_absorpt_correction_T_min 0.4472
_exptl_absorpt_correction_type multi-scan
_exptl_absorpt_process_details
;
multi-scan from symmetry-related measurements 
Sortav (Blessing 1995)
;
_exptl_crystal_colour colourless
_exptl_crystal_density_diffrn 1.811
_exptl_crystal_density_method 'not measured'
_exptl_crystal_description needle
_exptl_crystal_F_000 1240
_exptl_crystal_size_max 0.35
_exptl_crystal_size_mid 0.15
_exptl_crystal_size_min 0.05
_refine_diff_density_max 0.558
_refine_diff_density_min -0.641
_refine_diff_density_rms 0.106
_refine_ls_extinction_method none
_refine_ls_goodness_of_fit_ref 1.122
_refine_ls_hydrogen_treatment mixed
_refine_ls_matrix_type full
_refine_ls_number_parameters 116
_refine_ls_number_reflns 3296
_refine_ls_number_restraints 0
_refine_ls_restrained_S_all 1.122
_refine_ls_R_factor_all 0.0522
_refine_ls_R_factor_gt 0.0326
_refine_ls_shift/su_max 0.001
_refine_ls_shift/su_mean 0.000
_refine_ls_structure_factor_coef Fsqd
_refine_ls_weighting_details 'calc w=1/[\s^2^(Fo^2^)+(0.0108P)^2^+4.0043P] where P=(Fo^2^+2Fc^2^)/3'
_refine_ls_weighting_scheme calc
_refine_ls_wR_factor_gt 0.0608
_refine_ls_wR_factor_ref 0.0673
_reflns_number_gt 2475
_reflns_number_total 3296
_reflns_threshold_expression >2sigma(I)
_cod_data_source_file om900121z_si_001.cif
_cod_data_source_block comp1
_cod_database_code 4069281

loop_
_symmetry_equiv_pos_as_xyz
'x, y, z'
'-x+1/2, -y+1/2, z+1/2'
'x, -y, -z+1/2'
'-x+1/2, y+1/2, -z'
'-x, -y, -z'
'x-1/2, y-1/2, -z-1/2'
'-x, y, z-1/2'
'x-1/2, -y-1/2, z'

loop_
_atom_site_label
_atom_site_type_symbol
_atom_site_fract_x
_atom_site_fract_y
_atom_site_fract_z
_atom_site_U_iso_or_equiv
_atom_site_adp_type
_atom_site_occupancy
_atom_site_symmetry_multiplicity
_atom_site_calc_flag
_atom_site_refinement_flags
Cd1 Cd -0.26071(3) 0.506015(14) 0.061424(9) 0.02430(7) Uani 1 1 d .
Cd2 Cd 0.49727(5) 0.5000 0.2500 0.03566(9) Uani 1 2 d S
O O 0.1847(3) 0.52670(16) 0.19252(9) 0.0305(5) Uani 1 1 d .
N1 N 0.1494(4) 0.4201(2) 0.03259(12) 0.0270(6) Uani 1 1 d .
H10 H 0.248(5) 0.383(3) 0.0368(15) 0.031(10) Uiso 1 1 d .
H20 H 0.052(7) 0.379(3) 0.0224(19) 0.063(14) Uiso 1 1 d .
N2 N 0.0878(3) 0.46619(18) 0.08343(10) 0.0218(5) Uani 1 1 d .
C1 C -0.3348(5) 0.3515(2) 0.04696(15) 0.0324(7) Uani 1 1 d .
H1A H -0.3933 0.3237 0.0801 0.049 Uiso 1 1 calc R
H1B H -0.2215 0.3132 0.0381 0.049 Uiso 1 1 calc R
H1C H -0.4231 0.3476 0.0162 0.049 Uiso 1 1 calc R
C2 C -0.3011(5) 0.6570(2) 0.09009(15) 0.0320(7) Uani 1 1 d .
H2A H -0.4084 0.6870 0.0710 0.048 Uiso 1 1 calc R
H2B H -0.1881 0.6965 0.0825 0.048 Uiso 1 1 calc R
H2C H -0.3252 0.6564 0.1298 0.048 Uiso 1 1 calc R
C3 C 0.5353(6) 0.6547(3) 0.26863(19) 0.0509(11) Uani 1 1 d .
H3A H 0.5884 0.6615 0.3056 0.076 Uiso 1 1 calc R
H3B H 0.4140 0.6891 0.2671 0.076 Uiso 1 1 calc R
H3C H 0.6211 0.6847 0.2418 0.076 Uiso 1 1 calc R
C4 C 0.2126(4) 0.5520(2) 0.09435(13) 0.0241(6) Uani 1 1 d .
H4A H 0.1970 0.6027 0.0650 0.029 Uiso 1 1 calc R
H4B H 0.3447 0.5293 0.0939 0.029 Uiso 1 1 calc R
C5 C 0.1687(5) 0.5989(2) 0.14944(14) 0.0294(7) Uani 1 1 d .
H5A H 0.2565 0.6549 0.1564 0.035 Uiso 1 1 calc R
H5B H 0.0397 0.6263 0.1489 0.035 Uiso 1 1 calc R
C6 C 0.0568(5) 0.4458(2) 0.18324(13) 0.0296(7) Uani 1 1 d .
H6A H -0.0732 0.4718 0.1824 0.035 Uiso 1 1 calc R
H6B H 0.0665 0.3970 0.2137 0.035 Uiso 1 1 calc R
C7 C 0.1006(5) 0.3946(2) 0.12949(13) 0.0260(6) Uani 1 1 d .
H7A H 0.2286 0.3660 0.1310 0.031 Uiso 1 1 calc R
H7B H 0.0111 0.3390 0.1235 0.031 Uiso 1 1 calc R

loop_
_atom_site_aniso_label
_atom_site_aniso_U_11
_atom_site_aniso_U_22
_atom_site_aniso_U_33
_atom_site_aniso_U_23
_atom_site_aniso_U_13
_atom_site_aniso_U_12
Cd1 0.02274(12) 0.02042(11) 0.02975(11) -0.00212(9) 0.00105(8) -0.00023(9)
Cd2 0.02982(18) 0.03593(19) 0.04125(19) -0.00309(17) 0.000 0.000
O 0.0383(13) 0.0273(11) 0.0258(12) 0.0024(9) -0.0044(9) -0.0074(10)
N1 0.0300(15) 0.0250(14) 0.0261(15) -0.0021(11) 0.0038(11) 0.0056(12)
N2 0.0234(12) 0.0186(11) 0.0235(13) -0.0015(9) 0.0010(10) 0.0006(9)
C1 0.0345(18) 0.0232(15) 0.039(2) -0.0001(14) -0.0005(15) -0.0052(13)
C2 0.0307(18) 0.0242(15) 0.041(2) -0.0080(14) -0.0007(15) 0.0035(13)
C3 0.048(2) 0.041(2) 0.064(3) -0.007(2) 0.002(2) -0.0118(19)
C4 0.0219(15) 0.0248(14) 0.0256(15) 0.0034(12) -0.0009(12) -0.0030(11)
C5 0.0331(17) 0.0248(16) 0.0301(18) 0.0016(13) -0.0049(14) -0.0043(13)
C6 0.0338(18) 0.0296(16) 0.0253(16) 0.0016(13) 0.0013(13) -0.0080(13)
C7 0.0300(16) 0.0210(14) 0.0270(16) 0.0038(12) -0.0003(13) -0.0031(12)

loop_
_atom_type_symbol
_atom_type_description
_atom_type_scat_dispersion_real
_atom_type_scat_dispersion_imag
_atom_type_scat_source
C C 0.0033 0.0016 'International Tables Vol C Tables 4.2.6.8 and 6.1.1.4'
H H 0.0000 0.0000 'International Tables Vol C Tables 4.2.6.8 and 6.1.1.4'
N N 0.0061 0.0033 'International Tables Vol C Tables 4.2.6.8 and 6.1.1.4'
O O 0.0106 0.0060 'International Tables Vol C Tables 4.2.6.8 and 6.1.1.4'
Cd Cd -0.8075 1.2024 'International Tables Vol C Tables 4.2.6.8 and 6.1.1.4'

loop_
_geom_angle_atom_site_label_1
_geom_angle_atom_site_label_2
_geom_angle_atom_site_label_3
_geom_angle
_geom_angle_site_symmetry_1
_geom_angle_site_symmetry_3
C2 Cd1 C1 156.26(14) . .
C2 Cd1 N2 104.66(11) . .
C1 Cd1 N2 94.11(11) . .
C2 Cd1 N1 88.28(12) . 5_565
C1 Cd1 N1 107.02(11) . 5_565
N2 Cd1 N1 88.11(9) . 5_565
C3 Cd2 C3 165.4(2) 3_565 .
C3 Cd2 O 97.20(13) 3_565 .
C3 Cd2 O 95.07(13) . .
C5 O C6 110.1(2) . .
C5 O Cd2 122.94(18) . .
C6 O Cd2 121.08(18) . .
N2 N1 Cd1 132.69(18) . 5_565
N2 N1 H10 113(2) . .
Cd1 N1 H10 94(2) 5_565 .
N2 N1 H20 105(3) . .
Cd1 N1 H20 103(3) 5_565 .
H10 N1 H20 108(3) . .
N1 N2 C7 110.7(2) . .
N1 N2 C4 107.5(2) . .
C7 N2 C4 109.3(2) . .
N1 N2 Cd1 101.61(17) . .
C7 N2 Cd1 110.40(18) . .
C4 N2 Cd1 117.06(18) . .
Cd1 C1 H1A 109.5 . .
Cd1 C1 H1B 109.5 . .
H1A C1 H1B 109.5 . .
Cd1 C1 H1C 109.5 . .
H1A C1 H1C 109.5 . .
H1B C1 H1C 109.5 . .
Cd1 C2 H2A 109.5 . .
Cd1 C2 H2B 109.5 . .
H2A C2 H2B 109.5 . .
Cd1 C2 H2C 109.5 . .
H2A C2 H2C 109.5 . .
H2B C2 H2C 109.5 . .
Cd2 C3 H3A 109.5 . .
Cd2 C3 H3B 109.5 . .
H3A C3 H3B 109.5 . .
Cd2 C3 H3C 109.5 . .
H3A C3 H3C 109.5 . .
H3B C3 H3C 109.5 . .
N2 C4 C5 110.9(2) . .
N2 C4 H4A 109.5 . .
C5 C4 H4A 109.5 . .
N2 C4 H4B 109.5 . .
C5 C4 H4B 109.5 . .
H4A C4 H4B 108.1 . .
O C5 C4 110.7(3) . .
O C5 H5A 109.5 . .
C4 C5 H5A 109.5 . .
O C5 H5B 109.5 . .
C4 C5 H5B 109.5 . .
H5A C5 H5B 108.1 . .
O C6 C7 110.3(3) . .
O C6 H6A 109.6 . .
C7 C6 H6A 109.6 . .
O C6 H6B 109.6 . .
C7 C6 H6B 109.6 . .
H6A C6 H6B 108.1 . .
N2 C7 C6 110.5(2) . .
N2 C7 H7A 109.5 . .
C6 C7 H7A 109.5 . .
N2 C7 H7B 109.5 . .
C6 C7 H7B 109.5 . .
H7A C7 H7B 108.1 . .

loop_
_geom_bond_atom_site_label_1
_geom_bond_atom_site_label_2
_geom_bond_distance
_geom_bond_site_symmetry_2
Cd1 C2 2.154(3) .
Cd1 C1 2.159(3) .
Cd1 N2 2.597(2) .
Cd1 N1 2.613(3) 5_565
Cd2 C3 2.134(4) 3_565
Cd2 C3 2.134(4) .
Cd2 O 2.655(2) .
O C5 1.428(4) .
O C6 1.432(4) .
N1 N2 1.449(4) .
N1 Cd1 2.613(3) 5_565
N1 H10 0.86(4) .
N1 H20 0.91(5) .
N2 C7 1.476(4) .
N2 C4 1.476(4) .
C1 H1A 0.9800 .
C1 H1B 0.9800 .
C1 H1C 0.9800 .
C2 H2A 0.9800 .
C2 H2B 0.9800 .
C2 H2C 0.9800 .
C3 H3A 0.9800 .
C3 H3B 0.9800 .
C3 H3C 0.9800 .
C4 C5 1.511(4) .
C4 H4A 0.9900 .
C4 H4B 0.9900 .
C5 H5A 0.9900 .
C5 H5B 0.9900 .
C6 C7 1.508(4) .
C6 H6A 0.9900 .
C6 H6B 0.9900 .
C7 H7A 0.9900 .
C7 H7B 0.9900 .
